data_7154877
loop_
_publ_author_name
'Biswas, Soumen'
'Dagar, Anuradha'
'Mobin, Shaikh M.'
'Samanta, Sampak'

_publ_section_title
;
 DABCO catalyzed domino Michael/hydroalkoxylation reaction involving
 \a-alkynyl-\b-aryl nitroolefins: excellent stereoselective access to
 dihydropyrano[3,2-c]chromenes, pyranonaphthoquinones and related
 heterocycles.
;
_journal_issue 6
_journal_name_full 'Organic &amp; biomolecular chemistry'
_journal_page_first 1940
_journal_page_last 1945
_journal_paper_doi 10.1039/c5ob02400e
_journal_volume 14
_journal_year 2016
_chemical_formula_sum 'C25 H20 O3'
_chemical_formula_weight 368.41
_chemical_name_systematic
;
 ?
;
_space_group_IT_number 14
_symmetry_cell_setting monoclinic
_symmetry_space_group_name_Hall '-P 2ybc'
_symmetry_space_group_name_H-M 'P 1 21/c 1'
_atom_sites_solution_hydrogens geom
_atom_sites_solution_primary direct
_atom_sites_solution_secondary difmap
_audit_creation_method SHELXL-97
_audit_update_record
;
2015-11-19 deposited with the CCDC.
2016-01-07 downloaded from the CCDC.
;
_cell_angle_alpha 90.00
_cell_angle_beta 115.322(12)
_cell_angle_gamma 90.00
_cell_formula_units_Z 4
_cell_length_a 9.2495(10)
_cell_length_b 8.8594(7)
_cell_length_c 26.022(3)
_cell_measurement_reflns_used 4057
_cell_measurement_temperature 293(2)
_cell_measurement_theta_max 28.4920
_cell_measurement_theta_min 3.3520
_cell_volume 1927.5(4)
_computing_cell_refinement 'CrysAlis RED, Oxford Diffraction Ltd.,'
_computing_data_collection 'CrysAlis CCD, Oxford Diffraction Ltd.,'
_computing_data_reduction 'CrysAlis RED, Oxford Diffraction Ltd.,'
_computing_molecular_graphics Ortep3
_computing_publication_material Shelx97
_computing_structure_refinement 'SHELXL-2014/7 (Sheldrick, 2014)'
_computing_structure_solution 'SHELXS-97 (Sheldrick, 1997)'
_diffrn_ambient_temperature 293(2)
_diffrn_detector_area_resol_mean 15.9948
_diffrn_measured_fraction_theta_full 0.999
_diffrn_measured_fraction_theta_max 0.999
_diffrn_measurement_device_type 'OXFORD DIFFRACTION SUPER NOVA'
_diffrn_measurement_method \w/q-scan
_diffrn_radiation_monochromator graphite
_diffrn_radiation_source 'fine-focus sealed tube'
_diffrn_radiation_type MoK\a
_diffrn_radiation_wavelength 0.71073
_diffrn_reflns_av_R_equivalents 0.0903
_diffrn_reflns_av_sigmaI/netI 0.0467
_diffrn_reflns_limit_h_max 10
_diffrn_reflns_limit_h_min -10
_diffrn_reflns_limit_k_max 10
_diffrn_reflns_limit_k_min -10
_diffrn_reflns_limit_l_max 30
_diffrn_reflns_limit_l_min -30
_diffrn_reflns_number 17000
_diffrn_reflns_theta_full 25.00
_diffrn_reflns_theta_max 25.00
_diffrn_reflns_theta_min 3.19
_exptl_absorpt_coefficient_mu 0.082
_exptl_absorpt_correction_T_max 0.9757
_exptl_absorpt_correction_T_min 0.9678
_exptl_absorpt_correction_type multi-scan
_exptl_absorpt_process_details
;
CrysAlis RED, Oxford Diffraction Ltd.,
Version 1.171.31.7 (release 18-10-2006 CrysAlis171 .NET)
(compiled Oct 18 2006,16:28:17)
Empirical absorption correction using spherical harmonics,
 implemented in SCALE3 ABSPACK scaling algorithm.
;
_exptl_crystal_colour COLOURLESS
_exptl_crystal_density_diffrn 1.270
_exptl_crystal_density_method 'not measured'
_exptl_crystal_description NIDDLE
_exptl_crystal_F_000 776
_exptl_crystal_size_max 0.40
_exptl_crystal_size_mid 0.30
_exptl_crystal_size_min 0.30
_refine_diff_density_max 0.298
_refine_diff_density_min -0.396
_refine_diff_density_rms 0.110
_refine_ls_extinction_method none
_refine_ls_goodness_of_fit_ref 1.108
_refine_ls_hydrogen_treatment mixed
_refine_ls_matrix_type full
_refine_ls_number_parameters 253
_refine_ls_number_reflns 3391
_refine_ls_number_restraints 0
_refine_ls_restrained_S_all 1.108
_refine_ls_R_factor_all 0.0991
_refine_ls_R_factor_gt 0.0685
_refine_ls_shift/su_max 0.000
_refine_ls_shift/su_mean 0.000
_refine_ls_structure_factor_coef Fsqd
_refine_ls_weighting_details 'calc w=1/[\s^2^(Fo^2^)+(0.1401P)^2^+0.3737P] where P=(Fo^2^+2Fc^2^)/3'
_refine_ls_weighting_scheme calc
_refine_ls_wR_factor_gt 0.2078
_refine_ls_wR_factor_ref 0.2580
_reflns_number_gt 2340
_reflns_number_total 3391
_reflns_threshold_expression >2sigma(I)
_cod_data_source_file c5ob02400e2.cif
_cod_data_source_block ss053
_cod_depositor_comments
;
The following automatic conversions were performed:

'_symmetry_cell_setting' value 'MONOCLINIC' changed to 'monoclinic'
according to
/usr/data/users/saulius/crontab/automatic-downloads/rss-feeds/RSC/lib/dictionaries/cif_core.dic
dictionary named 'cif_core.dic' version 2.4.2 from 2011-04-26.

Automatic conversion script
Id: cif_fix_values 4268 2015-11-12 08:31:59Z antanas 

 Adding full bibliography for 7154875--7154878.cif.
;
_cod_original_cell_volume 1927.5(3)
_cod_original_sg_symbol_H-M P2(1)/c
_cod_database_code 7154877

loop_
_symmetry_equiv_pos_as_xyz
'x, y, z'
'-x, y+1/2, -z+1/2'
'-x, -y, -z'
'x, -y-1/2, z-1/2'

loop_
_atom_site_label
_atom_site_type_symbol
_atom_site_fract_x
_atom_site_fract_y
_atom_site_fract_z
_atom_site_U_iso_or_equiv
_atom_site_adp_type
_atom_site_occupancy
_atom_site_symmetry_multiplicity
_atom_site_calc_flag
_atom_site_refinement_flags
O1 O 0.8007(3) 0.3481(3) 0.23919(10) 0.0822(8) Uani 1 1 d .
O2 O 0.7473(3) 0.5563(3) 0.27394(10) 0.0793(7) Uani 1 1 d .
O3 O 0.8435(2) 0.8205(2) 0.16219(8) 0.0580(6) Uani 1 1 d .
C1 C 0.7871(4) 0.4837(4) 0.23472(13) 0.0648(8) Uani 1 1 d .
C2 C 0.8125(3) 0.5746(3) 0.19314(12) 0.0537(7) Uani 1 1 d .
C3 C 0.8434(3) 0.4918(3) 0.14763(12) 0.0562(7) Uani 1 1 d .
H3 H 0.9440 0.4359 0.1661 0.067 Uiso 1 1 calc R
C4 C 0.8615(4) 0.6090(3) 0.10650(13) 0.0594(8) Uani 1 1 d .
H4A H 0.9243 0.5651 0.0885 0.071 Uiso 1 1 calc R
H4B H 0.7566 0.6332 0.0769 0.071 Uiso 1 1 calc R
C5 C 0.9408(3) 0.7511(3) 0.13659(13) 0.0540(7) Uani 1 1 d .
H5 H 1.0463 0.7262 0.1667 0.065 Uiso 1 1 calc R
C6 C 0.8071(3) 0.7270(3) 0.19599(12) 0.0527(7) Uani 1 1 d .
C7 C 0.7572(3) 0.8022(4) 0.23534(12) 0.0544(7) Uani 1 1 d .
C8 C 0.7363(4) 0.9577(4) 0.23742(13) 0.0627(8) Uani 1 1 d .
H8 H 0.7571 1.0208 0.2128 0.075 Uiso 1 1 calc R
C9 C 0.6854(4) 1.0187(4) 0.27548(15) 0.0732(9) Uani 1 1 d .
H9 H 0.6696 1.1222 0.2761 0.088 Uiso 1 1 calc R
C10 C 0.6579(5) 0.9242(5) 0.31303(17) 0.0888(12) Uani 1 1 d .
H10 H 0.6245 0.9656 0.3390 0.107 Uiso 1 1 calc R
C11 C 0.6788(5) 0.7720(5) 0.31250(17) 0.0893(12) Uani 1 1 d .
H11 H 0.6609 0.7099 0.3380 0.107 Uiso 1 1 calc R
C12 C 0.7274(4) 0.7112(4) 0.27320(14) 0.0672(9) Uani 1 1 d .
C13 C 0.7102(3) 0.3803(3) 0.11597(12) 0.0527(7) Uani 1 1 d .
C14 C 0.7382(4) 0.2262(3) 0.11722(13) 0.0584(8) Uani 1 1 d .
H14 H 0.8415 0.1894 0.1373 0.070 Uiso 1 1 calc R
C15 C 0.6137(4) 0.1262(4) 0.08891(14) 0.0658(9) Uani 1 1 d .
H15 H 0.6343 0.0231 0.0905 0.079 Uiso 1 1 calc R
C16 C 0.4609(4) 0.1777(4) 0.05872(14) 0.0666(8) Uani 1 1 d .
H16 H 0.3782 0.1102 0.0395 0.080 Uiso 1 1 calc R
C17 C 0.4303(4) 0.3310(4) 0.05697(14) 0.0673(9) Uani 1 1 d .
H17 H 0.3266 0.3669 0.0369 0.081 Uiso 1 1 calc R
C18 C 0.5546(4) 0.4306(4) 0.08515(13) 0.0617(8) Uani 1 1 d .
H18 H 0.5333 0.5335 0.0834 0.074 Uiso 1 1 calc R
C19 C 0.9595(4) 0.8742(3) 0.09896(14) 0.0623(8) Uani 1 1 d .
H19A H 0.8563 0.8935 0.0675 0.075 Uiso 1 1 calc R
H19B H 0.9943 0.9665 0.1209 0.075 Uiso 1 1 calc R
C20 C 1.0780(3) 0.8325(3) 0.07565(13) 0.0559(7) Uani 1 1 d .
C21 C 1.0270(4) 0.7966(4) 0.01856(15) 0.0724(9) Uani 1 1 d .
H21 H 0.9183 0.7969 -0.0055 0.087 Uiso 1 1 calc R
C22 C 1.1361(5) 0.7606(4) -0.00291(17) 0.0839(11) Uani 1 1 d .
H22 H 1.1000 0.7353 -0.0411 0.101 Uiso 1 1 calc R
C23 C 1.2965(5) 0.7619(4) 0.03161(18) 0.0807(11) Uani 1 1 d .
H23 H 1.3697 0.7387 0.0170 0.097 Uiso 1 1 calc R
C24 C 1.3487(4) 0.7976(4) 0.08798(17) 0.0762(10) Uani 1 1 d .
H24 H 1.4577 0.7976 0.1117 0.091 Uiso 1 1 calc R
C25 C 1.2405(4) 0.8337(4) 0.11002(14) 0.0628(8) Uani 1 1 d .
H25 H 1.2777 0.8589 0.1482 0.075 Uiso 1 1 calc R

loop_
_atom_site_aniso_label
_atom_site_aniso_U_11
_atom_site_aniso_U_22
_atom_site_aniso_U_33
_atom_site_aniso_U_23
_atom_site_aniso_U_13
_atom_site_aniso_U_12
O1 0.117(2) 0.0583(15) 0.0642(16) 0.0113(10) 0.0316(15) -0.0018(13)
O2 0.116(2) 0.0684(16) 0.0595(15) 0.0036(11) 0.0429(14) -0.0129(13)
O3 0.0662(13) 0.0535(12) 0.0630(14) 0.0077(9) 0.0358(11) 0.0066(9)
C1 0.076(2) 0.066(2) 0.0448(18) 0.0044(14) 0.0180(15) -0.0065(15)
C2 0.0543(16) 0.0546(17) 0.0444(16) 0.0044(12) 0.0135(13) -0.0003(12)
C3 0.0544(16) 0.0552(17) 0.0548(17) 0.0033(13) 0.0193(14) 0.0054(12)
C4 0.0647(18) 0.0605(18) 0.0544(19) -0.0026(13) 0.0269(15) -0.0030(14)
C5 0.0571(16) 0.0541(16) 0.0561(18) 0.0007(12) 0.0293(14) 0.0065(12)
C6 0.0478(15) 0.0602(18) 0.0449(16) 0.0040(12) 0.0150(13) -0.0016(12)
C7 0.0505(16) 0.0627(18) 0.0464(17) -0.0008(12) 0.0175(13) -0.0041(13)
C8 0.0602(18) 0.067(2) 0.060(2) -0.0035(14) 0.0254(15) -0.0005(15)
C9 0.077(2) 0.075(2) 0.075(2) -0.0112(17) 0.0389(19) -0.0031(17)
C10 0.104(3) 0.097(3) 0.086(3) -0.022(2) 0.060(2) -0.015(2)
C11 0.124(3) 0.090(3) 0.076(3) -0.010(2) 0.064(3) -0.022(2)
C12 0.079(2) 0.068(2) 0.054(2) -0.0044(14) 0.0280(17) -0.0120(16)
C13 0.0560(16) 0.0516(16) 0.0482(17) 0.0032(12) 0.0201(14) 0.0054(12)
C14 0.0604(17) 0.0568(17) 0.0561(19) 0.0038(13) 0.0229(15) 0.0100(13)
C15 0.077(2) 0.0501(17) 0.065(2) -0.0022(13) 0.0263(17) 0.0017(14)
C16 0.0635(19) 0.065(2) 0.062(2) -0.0028(15) 0.0188(16) -0.0074(15)
C17 0.0543(17) 0.072(2) 0.065(2) 0.0044(15) 0.0147(15) 0.0048(15)
C18 0.0618(18) 0.0535(17) 0.062(2) 0.0030(13) 0.0195(15) 0.0086(14)
C19 0.0658(18) 0.0610(18) 0.068(2) 0.0078(14) 0.0361(17) 0.0059(14)
C20 0.0631(18) 0.0499(16) 0.0589(19) 0.0067(13) 0.0301(15) 0.0020(13)
C21 0.0668(19) 0.090(2) 0.061(2) -0.0006(17) 0.0285(17) -0.0006(17)
C22 0.098(3) 0.098(3) 0.066(2) -0.0008(19) 0.044(2) 0.011(2)
C23 0.088(3) 0.082(2) 0.092(3) 0.022(2) 0.058(2) 0.026(2)
C24 0.064(2) 0.079(2) 0.087(3) 0.0154(19) 0.0338(19) 0.0104(17)
C25 0.0646(19) 0.0600(18) 0.061(2) 0.0025(14) 0.0240(16) 0.0017(14)

loop_
_atom_type_symbol
_atom_type_description
_atom_type_scat_dispersion_real
_atom_type_scat_dispersion_imag
_atom_type_scat_source
C C 0.0033 0.0016 'International Tables Vol C Tables 4.2.6.8 and 6.1.1.4'
H H 0.0000 0.0000 'International Tables Vol C Tables 4.2.6.8 and 6.1.1.4'
O O 0.0106 0.0060 'International Tables Vol C Tables 4.2.6.8 and 6.1.1.4'

loop_
_geom_angle_atom_site_label_1
_geom_angle_atom_site_label_2
_geom_angle_atom_site_label_3
_geom_angle
C12 O2 C1 121.8(2)
C6 O3 C5 114.3(2)
O1 C1 O2 116.2(3)
O1 C1 C2 125.6(3)
O2 C1 C2 118.2(3)
C6 C2 C1 119.5(3)
C6 C2 C3 123.2(3)
C1 C2 C3 117.3(3)
C13 C3 C2 111.0(2)
C13 C3 C4 111.3(2)
C2 C3 C4 109.0(2)
C13 C3 H3 108.5
C2 C3 H3 108.5
C4 C3 H3 108.5
C5 C4 C3 112.0(2)
C5 C4 H4A 109.2
C3 C4 H4A 109.2
C5 C4 H4B 109.2
C3 C4 H4B 109.2
H4A C4 H4B 107.9
O3 C5 C4 109.4(2)
O3 C5 C19 104.6(2)
C4 C5 C19 115.5(3)
O3 C5 H5 109.1
C4 C5 H5 109.1
C19 C5 H5 109.1
O3 C6 C2 123.4(3)
O3 C6 C7 114.8(3)
C2 C6 C7 121.8(3)
C12 C7 C8 118.2(3)
C12 C7 C6 116.9(3)
C8 C7 C6 124.8(3)
C9 C8 C7 120.7(3)
C9 C8 H8 119.6
C7 C8 H8 119.6
C8 C9 C10 119.4(3)
C8 C9 H9 120.3
C10 C9 H9 120.3
C11 C10 C9 121.2(3)
C11 C10 H10 119.4
C9 C10 H10 119.4
C10 C11 C12 118.9(3)
C10 C11 H11 120.5
C12 C11 H11 120.5
O2 C12 C7 121.4(3)
O2 C12 C11 117.2(3)
C7 C12 C11 121.4(3)
C14 C13 C18 117.8(3)
C14 C13 C3 121.9(3)
C18 C13 C3 120.3(3)
C13 C14 C15 120.7(3)
C13 C14 H14 119.6
C15 C14 H14 119.6
C16 C15 C14 120.7(3)
C16 C15 H15 119.7
C14 C15 H15 119.7
C15 C16 C17 119.5(3)
C15 C16 H16 120.2
C17 C16 H16 120.2
C16 C17 C18 119.8(3)
C16 C17 H17 120.1
C18 C17 H17 120.1
C17 C18 C13 121.5(3)
C17 C18 H18 119.3
C13 C18 H18 119.3
C20 C19 C5 112.7(2)
C20 C19 H19A 109.1
C5 C19 H19A 109.1
C20 C19 H19B 109.1
C5 C19 H19B 109.1
H19A C19 H19B 107.8
C25 C20 C21 118.1(3)
C25 C20 C19 121.0(3)
C21 C20 C19 120.9(3)
C22 C21 C20 120.8(3)
C22 C21 H21 119.6
C20 C21 H21 119.6
C23 C22 C21 120.5(4)
C23 C22 H22 119.8
C21 C22 H22 119.8
C22 C23 C24 119.4(3)
C22 C23 H23 120.3
C24 C23 H23 120.3
C23 C24 C25 120.6(3)
C23 C24 H24 119.7
C25 C24 H24 119.7
C20 C25 C24 120.5(3)
C20 C25 H25 119.7
C24 C25 H25 119.7

loop_
_geom_bond_atom_site_label_1
_geom_bond_atom_site_label_2
_geom_bond_distance
O1 C1 1.208(4)
O2 C12 1.383(4)
O2 C1 1.383(4)
O3 C6 1.352(3)
O3 C5 1.465(3)
C1 C2 1.446(4)
C2 C6 1.354(4)
C2 C3 1.520(4)
C3 C13 1.518(4)
C3 C4 1.551(4)
C3 H3 0.9800
C4 C5 1.498(4)
C4 H4A 0.9700
C4 H4B 0.9700
C5 C19 1.524(4)
C5 H5 0.9800
C6 C7 1.452(4)
C7 C12 1.389(4)
C7 C8 1.395(5)
C8 C9 1.376(4)
C8 H8 0.9300
C9 C10 1.391(5)
C9 H9 0.9300
C10 C11 1.363(6)
C10 H10 0.9300
C11 C12 1.390(5)
C11 H11 0.9300
C13 C14 1.387(4)
C13 C18 1.388(4)
C14 C15 1.388(4)
C14 H14 0.9300
C15 C16 1.369(4)
C15 H15 0.9300
C16 C17 1.383(5)
C16 H16 0.9300
C17 C18 1.385(4)
C17 H17 0.9300
C18 H18 0.9300
C19 C20 1.508(4)
C19 H19A 0.9700
C19 H19B 0.9700
C20 C25 1.382(4)
C20 C21 1.390(4)
C21 C22 1.383(5)
C21 H21 0.9300
C22 C23 1.367(5)
C22 H22 0.9300
C23 C24 1.371(5)
C23 H23 0.9300
C24 C25 1.387(4)
C24 H24 0.9300
C25 H25 0.9300

loop_
_geom_torsion_atom_site_label_1
_geom_torsion_atom_site_label_2
_geom_torsion_atom_site_label_3
_geom_torsion_atom_site_label_4
_geom_torsion
C12 O2 C1 O1 -179.7(3)
C12 O2 C1 C2 1.7(4)
O1 C1 C2 C6 -174.2(3)
O2 C1 C2 C6 4.3(4)
O1 C1 C2 C3 6.2(5)
O2 C1 C2 C3 -175.4(3)
C6 C2 C3 C13 -124.5(3)
C1 C2 C3 C13 55.1(3)
C6 C2 C3 C4 -1.5(4)
C1 C2 C3 C4 178.1(2)
C13 C3 C4 C5 157.3(2)
C2 C3 C4 C5 34.5(3)
C6 O3 C5 C4 53.3(3)
C6 O3 C5 C19 177.6(2)
C3 C4 C5 O3 -60.9(3)
C3 C4 C5 C19 -178.5(2)
C5 O3 C6 C2 -20.3(4)
C5 O3 C6 C7 161.2(2)
C1 C2 C6 O3 173.8(3)
C3 C2 C6 O3 -6.5(4)
C1 C2 C6 C7 -7.7(4)
C3 C2 C6 C7 171.9(2)
O3 C6 C7 C12 -176.4(3)
C2 C6 C7 C12 5.0(4)
O3 C6 C7 C8 4.1(4)
C2 C6 C7 C8 -174.5(3)
C12 C7 C8 C9 -0.9(4)
C6 C7 C8 C9 178.6(3)
C7 C8 C9 C10 1.4(5)
C8 C9 C10 C11 -0.6(6)
C9 C10 C11 C12 -0.5(6)
C1 O2 C12 C7 -4.4(5)
C1 O2 C12 C11 176.5(3)
C8 C7 C12 O2 -179.3(3)
C6 C7 C12 O2 1.1(4)
C8 C7 C12 C11 -0.3(5)
C6 C7 C12 C11 -179.9(3)
C10 C11 C12 O2 -179.9(4)
C10 C11 C12 C7 1.0(6)
C2 C3 C13 C14 -117.2(3)
C4 C3 C13 C14 121.1(3)
C2 C3 C13 C18 61.9(3)
C4 C3 C13 C18 -59.7(3)
C18 C13 C14 C15 -0.6(4)
C3 C13 C14 C15 178.6(3)
C13 C14 C15 C16 0.6(5)
C14 C15 C16 C17 -0.7(5)
C15 C16 C17 C18 0.8(5)
C16 C17 C18 C13 -0.8(5)
C14 C13 C18 C17 0.7(4)
C3 C13 C18 C17 -178.5(3)
O3 C5 C19 C20 171.1(2)
C4 C5 C19 C20 -68.6(4)
C5 C19 C20 C25 -74.0(4)
C5 C19 C20 C21 108.1(3)
C25 C20 C21 C22 1.1(5)
C19 C20 C21 C22 179.1(3)
C20 C21 C22 C23 -1.0(6)
C21 C22 C23 C24 0.7(6)
C22 C23 C24 C25 -0.6(6)
C21 C20 C25 C24 -1.0(5)
C19 C20 C25 C24 -179.0(3)
C23 C24 C25 C20 0.8(5)
